data_2217405
loop_
_publ_author_name
'Alhouari, Ghali'
'Kerbal, Abdelali'
'Larbi, Najib Ben'
'Brahim, Bennani'
'Hadda, Taibi Ben'
'Stoeckli-Evans, Helen'

_publ_section_title 4'-Methyl-3-(4-nitrophenyl)-4-phenyl-4,5,1',2',3',4'-hexahydrospiro[isoxazole-5,2'-naphthalen]-1'-one
_journal_coeditor_code BG2153
_journal_issue 2
_journal_name_full 'Acta Crystallographica Section E'
_journal_page_first o509
_journal_page_last o510
_journal_paper_doi 10.1107/S1600536807066470
_journal_volume 64
_journal_year 2008
_chemical_formula_iupac 'C25 H20 N2 O4'
_chemical_formula_moiety 'C25 H20 N2 O4'
_chemical_formula_sum 'C25 H20 N2 O4'
_chemical_formula_weight 412.43
_chemical_name_systematic
;
4'-Methyl-3-(4-nitrophenyl)-4-phenyl-4,5,1',2',3',4'-
hexahydrospiro[isoxazole-5,2'-naphthalen]-1'-one
;
_space_group_IT_number 14
_symmetry_cell_setting monoclinic
_symmetry_space_group_name_Hall '-P 2yn'
_symmetry_space_group_name_H-M 'P 1 21/n 1'
_atom_sites_solution_hydrogens geom
_atom_sites_solution_primary direct
_atom_sites_solution_secondary difmap
_audit_creation_method SHELXL-97
_cell_angle_alpha 90.00
_cell_angle_beta 106.258(10)
_cell_angle_gamma 90.00
_cell_formula_units_Z 4
_cell_length_a 10.6567(15)
_cell_length_b 15.7071(16)
_cell_length_c 12.7259(15)
_cell_measurement_reflns_used 11994
_cell_measurement_temperature 173(2)
_cell_measurement_theta_max 29.43
_cell_measurement_theta_min 1.67
_cell_volume 2045.0(4)
_computing_cell_refinement 'X-AREA (Stoe & Cie, 2005)'
_computing_data_collection 'X-AREA (Stoe & Cie, 2005)'
_computing_data_reduction 'X-RED32 (Stoe & Cie, 2005)'
_computing_molecular_graphics 'PLATON (Spek, 2003) and Mercury (Macrae <i>et al.</i>,  2006)'
_computing_publication_material 'SHELXL97 (Sheldrick, 1997)'
_computing_structure_refinement 'SHELXL97 (Sheldrick, 1997)'
_computing_structure_solution 'SHELXS97 (Sheldrick, 1997)'
_diffrn_ambient_temperature 173(2)
_diffrn_measured_fraction_theta_full 1.000
_diffrn_measured_fraction_theta_max 1.000
_diffrn_measurement_device_type 'Stoe IPDSII'
_diffrn_measurement_method '\f and \w'
_diffrn_radiation_monochromator graphite
_diffrn_radiation_source 'fine-focus sealed tube'
_diffrn_radiation_type MoK\a
_diffrn_radiation_wavelength 0.71073
_diffrn_reflns_av_R_equivalents 0.0761
_diffrn_reflns_av_sigmaI/netI 0.0451
_diffrn_reflns_limit_h_max 12
_diffrn_reflns_limit_h_min -12
_diffrn_reflns_limit_k_max 19
_diffrn_reflns_limit_k_min -18
_diffrn_reflns_limit_l_max 15
_diffrn_reflns_limit_l_min -15
_diffrn_reflns_number 20256
_diffrn_reflns_theta_full 25.50
_diffrn_reflns_theta_max 25.50
_diffrn_reflns_theta_min 2.11
_diffrn_standards_decay_% 0
_diffrn_standards_number 0
_exptl_absorpt_coefficient_mu 0.092
_exptl_absorpt_correction_type none
_exptl_crystal_colour colourless
_exptl_crystal_density_diffrn 1.340
_exptl_crystal_density_method 'not measured'
_exptl_crystal_description plate
_exptl_crystal_F_000 864
_exptl_crystal_size_max 0.40
_exptl_crystal_size_mid 0.37
_exptl_crystal_size_min 0.27
_refine_diff_density_max 0.522
_refine_diff_density_min -0.212
_refine_ls_extinction_coef 0.0074(14)
_refine_ls_extinction_expression Fc^*^=kFc[1+0.001xFc^2^\l^3^/sin(2\q)]^-1/4^
_refine_ls_extinction_method 'SHELXL97 (Sheldrick, 1997)'
_refine_ls_goodness_of_fit_ref 1.011
_refine_ls_hydrogen_treatment constr
_refine_ls_matrix_type full
_refine_ls_number_parameters 283
_refine_ls_number_reflns 3798
_refine_ls_number_restraints 0
_refine_ls_restrained_S_all 1.011
_refine_ls_R_factor_all 0.0741
_refine_ls_R_factor_gt 0.0492
_refine_ls_shift/su_max 0.000
_refine_ls_shift/su_mean 0.000
_refine_ls_structure_factor_coef Fsqd
_refine_ls_weighting_details 'calc w=1/[\s^2^(Fo^2^)+(0.0704P)^2^+0.2039P] where P=(Fo^2^+2Fc^2^)/3'
_refine_ls_weighting_scheme calc
_refine_ls_wR_factor_gt 0.1147
_refine_ls_wR_factor_ref 0.1234
_reflns_number_gt 2837
_reflns_number_total 3798
_reflns_threshold_expression I>2\s(I)
_cod_data_source_file bg2153.cif
_cod_data_source_block I
_cod_original_sg_symbol_H-M 'P 21/n'
_cod_database_code 2217405
_cod_database_fobs_code 2217405

loop_
_symmetry_equiv_pos_site_id
_symmetry_equiv_pos_as_xyz
1 x,y,z
2 1/2-x,1/2+y,1/2-z
3 -x,-y,-z
4 1/2+x,1/2-y,1/2+z

loop_
_atom_site_aniso_label
_atom_site_aniso_U_11
_atom_site_aniso_U_22
_atom_site_aniso_U_33
_atom_site_aniso_U_12
_atom_site_aniso_U_13
_atom_site_aniso_U_23
O1 0.0591(10) 0.0291(7) 0.0472(9) -0.0119(7) 0.0295(8) -0.0113(7)
O2 0.0284(7) 0.0377(7) 0.0232(7) -0.0041(6) 0.0074(6) 0.0007(5)
O3 0.0793(15) 0.1206(19) 0.0782(15) 0.0189(13) 0.0549(13) 0.0445(14)
O4 0.0351(10) 0.0973(14) 0.0626(12) -0.0111(9) 0.0225(9) -0.0100(10)
N1 0.0258(9) 0.0308(8) 0.0279(9) -0.0031(6) 0.0080(7) 0.0005(7)
N2 0.0529(14) 0.0509(12) 0.0537(13) -0.0081(10) 0.0320(11) -0.0020(10)
C1 0.0249(9) 0.0252(9) 0.0233(9) -0.0006(7) 0.0052(8) -0.0002(7)
C2 0.0381(12) 0.0280(10) 0.0394(12) 0.0007(8) 0.0174(10) -0.0039(9)
C3 0.0483(14) 0.0440(12) 0.0388(13) -0.0024(10) 0.0229(11) -0.0049(9)
C4 0.0285(10) 0.0418(11) 0.0302(10) -0.0004(8) 0.0090(9) 0.0048(9)
C5 0.0398(13) 0.0619(15) 0.0413(13) 0.0004(11) 0.0177(10) 0.0084(11)
C6 0.0426(14) 0.0763(18) 0.0515(15) -0.0168(12) 0.0191(12) 0.0148(13)
C7 0.0576(16) 0.0547(15) 0.0491(15) -0.0289(12) 0.0134(12) 0.0060(12)
C8 0.0447(13) 0.0410(12) 0.0370(12) -0.0137(10) 0.0091(10) 0.0020(9)
C9 0.0263(10) 0.0333(10) 0.0268(10) -0.0055(8) 0.0039(8) 0.0031(8)
C10 0.0267(10) 0.0266(9) 0.0275(10) -0.0007(7) 0.0058(8) -0.0012(8)
C11 0.0247(9) 0.0228(9) 0.0241(9) -0.0021(7) 0.0068(8) -0.0025(7)
C12 0.0256(10) 0.0192(8) 0.0266(10) -0.0008(7) 0.0051(8) 0.0004(7)
C13 0.0296(10) 0.0221(9) 0.0299(10) 0.0002(7) 0.0105(8) 0.0013(7)
C14 0.0343(11) 0.0371(11) 0.0330(11) 0.0079(9) 0.0096(9) 0.0048(9)
C15 0.0500(14) 0.0390(11) 0.0342(12) 0.0073(10) 0.0194(10) 0.0086(9)
C16 0.0361(12) 0.0322(10) 0.0428(12) -0.0045(8) 0.0200(10) -0.0014(9)
C17 0.0291(11) 0.0594(14) 0.0391(12) -0.0026(10) 0.0103(9) -0.0002(10)
C18 0.0284(11) 0.0540(13) 0.0305(11) 0.0005(9) 0.0069(9) 0.0026(9)
C19 0.0255(9) 0.0250(9) 0.0261(9) 0.0005(7) 0.0113(8) 0.0003(7)
C20 0.0279(10) 0.0327(10) 0.0297(11) 0.0045(8) 0.0090(8) 0.0020(8)
C21 0.0384(12) 0.0413(12) 0.0401(12) 0.0150(10) 0.0166(10) 0.0130(10)
C22 0.0469(13) 0.0241(10) 0.0578(14) 0.0072(9) 0.0310(12) 0.0089(10)
C23 0.0456(13) 0.0269(10) 0.0501(14) -0.0027(9) 0.0201(11) -0.0021(9)
C24 0.0357(11) 0.0298(11) 0.0338(11) -0.0027(8) 0.0070(9) -0.0010(8)
C25 0.080(2) 0.0611(16) 0.0703(19) 0.0055(14) 0.0470(17) -0.0079(14)

loop_
_atom_site_type_symbol
_atom_site_label
_atom_site_fract_x
_atom_site_fract_y
_atom_site_fract_z
_atom_site_U_iso_or_equiv
_atom_site_thermal_displace_type
_atom_site_calc_flag
_atom_site_refinement_flags
_atom_site_occupancy
O O1 0.47898(16) 0.55329(9) 0.36239(13) 0.0422(5) Uani . . 1.000
O O2 0.32596(13) 0.43601(8) 0.17246(10) 0.0297(4) Uani . . 1.000
O O3 -0.1326(2) 0.35498(16) 0.60945(19) 0.0861(9) Uani . . 1.000
O O4 -0.26968(17) 0.41232(14) 0.47131(16) 0.0632(7) Uani . . 1.000
N N1 0.21389(15) 0.44017(10) 0.20955(13) 0.0281(5) Uani . . 1.000
N N2 -0.1598(2) 0.38712(13) 0.51976(18) 0.0490(8) Uani . . 1.000
C C1 0.44094(18) 0.42092(11) 0.26695(15) 0.0248(5) Uani . . 1.000
C C2 0.5302(2) 0.36112(12) 0.22914(17) 0.0338(7) Uani . . 1.000
C C3 0.5692(2) 0.39637(14) 0.13022(19) 0.0415(8) Uani . . 1.000
C C4 0.62172(19) 0.48610(13) 0.15022(16) 0.0333(6) Uani . . 1.000
C C5 0.7052(2) 0.51874(16) 0.09383(19) 0.0464(8) Uani . . 1.000
C C6 0.7473(2) 0.60217(18) 0.1075(2) 0.0556(9) Uani . . 1.000
C C7 0.7069(3) 0.65532(17) 0.1772(2) 0.0541(9) Uani . . 1.000
C C8 0.6247(2) 0.62468(14) 0.23505(18) 0.0414(7) Uani . . 1.000
C C9 0.58332(19) 0.54037(12) 0.22298(15) 0.0295(6) Uani . . 1.000
C C10 0.50110(18) 0.50975(12) 0.29134(15) 0.0273(6) Uani . . 1.000
C C11 0.38311(18) 0.39083(11) 0.35863(15) 0.0239(5) Uani . . 1.000
C C12 0.24282(18) 0.41746(11) 0.30968(15) 0.0243(5) Uani . . 1.000
C C13 0.13979(19) 0.41296(11) 0.36551(16) 0.0268(6) Uani . . 1.000
C C14 0.1696(2) 0.39216(13) 0.47532(17) 0.0348(6) Uani . . 1.000
C C15 0.0720(2) 0.38411(14) 0.52679(18) 0.0395(7) Uani . . 1.000
C C16 -0.0553(2) 0.39756(13) 0.46671(18) 0.0352(7) Uani . . 1.000
C C17 -0.0876(2) 0.42136(15) 0.35887(19) 0.0424(7) Uani . . 1.000
C C18 0.0101(2) 0.42881(14) 0.30805(17) 0.0379(7) Uani . . 1.000
C C19 0.39453(18) 0.29696(11) 0.38701(15) 0.0247(5) Uani . . 1.000
C C20 0.48296(19) 0.26972(12) 0.48285(16) 0.0299(6) Uani . . 1.000
C C21 0.4922(2) 0.18425(14) 0.50951(18) 0.0388(7) Uani . . 1.000
C C22 0.4143(2) 0.12540(13) 0.4410(2) 0.0396(7) Uani . . 1.000
C C23 0.3264(2) 0.15185(13) 0.34565(19) 0.0395(7) Uani . . 1.000
C C24 0.3160(2) 0.23724(12) 0.31901(17) 0.0337(6) Uani . . 1.000
C C25 0.6582(3) 0.33530(18) 0.0947(2) 0.0652(11) Uani . . 1.000
H H2A 0.48560 0.30570 0.20930 0.0410 Uiso calc R 1.000
H H2B 0.61000 0.35120 0.29010 0.0410 Uiso calc R 1.000
H H3 0.48710 0.39970 0.06850 0.0500 Uiso calc R 1.000
H H5 0.73390 0.48300 0.04490 0.0560 Uiso calc R 1.000
H H6 0.80480 0.62300 0.06830 0.0670 Uiso calc R 1.000
H H7 0.73530 0.71290 0.18550 0.0650 Uiso calc R 1.000
H H8 0.59630 0.66130 0.28330 0.0500 Uiso calc R 1.000
H H11 0.42200 0.42500 0.42630 0.0290 Uiso calc R 1.000
H H14 0.25810 0.38330 0.51580 0.0420 Uiso calc R 1.000
H H15 0.09240 0.36960 0.60220 0.0470 Uiso calc R 1.000
H H17 -0.17600 0.43250 0.31980 0.0510 Uiso calc R 1.000
H H18 -0.01110 0.44490 0.23320 0.0450 Uiso calc R 1.000
H H20 0.53740 0.30980 0.53040 0.0360 Uiso calc R 1.000
H H21 0.55270 0.16590 0.57560 0.0470 Uiso calc R 1.000
H H22 0.42150 0.06670 0.45970 0.0480 Uiso calc R 1.000
H H23 0.27270 0.11140 0.29810 0.0470 Uiso calc R 1.000
H H24 0.25450 0.25530 0.25340 0.0400 Uiso calc R 1.000
H H25A 0.62010 0.27810 0.08750 0.0980 Uiso calc R 1.000
H H25B 0.74370 0.33450 0.14950 0.0980 Uiso calc R 1.000
H H25C 0.66880 0.35350 0.02410 0.0980 Uiso calc R 1.000

loop_
_atom_type_symbol
_atom_type_description
_atom_type_scat_dispersion_real
_atom_type_scat_dispersion_imag
_atom_type_scat_source
C C 0.0033 0.0016 'International Tables Vol C Tables 4.2.6.8 and 6.1.1.4'
H H 0.0000 0.0000 'International Tables Vol C Tables 4.2.6.8 and 6.1.1.4'
N N 0.0061 0.0033 'International Tables Vol C Tables 4.2.6.8 and 6.1.1.4'
O O 0.0106 0.0060 'International Tables Vol C Tables 4.2.6.8 and 6.1.1.4'

loop_
_geom_angle_atom_site_label_1
_geom_angle_atom_site_label_2
_geom_angle_atom_site_label_3
_geom_angle
_geom_angle_publ_flag
N1 O2 C1 108.91(13) no
O2 N1 C12 109.43(15) no
O3 N2 O4 123.6(2) no
O3 N2 C16 118.1(2) no
O4 N2 C16 118.3(2) no
O2 C1 C2 107.10(15) no
O2 C1 C10 102.94(14) no
O2 C1 C11 104.46(15) no
C2 C1 C10 111.51(16) no
C2 C1 C11 118.22(15) no
C10 C1 C11 111.11(15) no
C1 C2 C3 112.13(16) no
C2 C3 C4 111.76(18) no
C2 C3 C25 110.76(19) no
C4 C3 C25 114.2(2) no
C3 C4 C5 121.20(19) no
C3 C4 C9 121.04(18) no
C5 C4 C9 117.71(19) no
C4 C5 C6 121.2(2) no
C5 C6 C7 120.6(2) no
C6 C7 C8 119.6(2) no
C7 C8 C9 120.2(2) no
C4 C9 C8 120.67(19) no
C4 C9 C10 121.47(17) no
C8 C9 C10 117.84(18) no
O1 C10 C1 120.62(18) no
O1 C10 C9 121.90(18) no
C1 C10 C9 117.46(16) no
C1 C11 C12 99.37(15) no
C1 C11 C19 117.21(15) no
C12 C11 C19 111.87(16) no
N1 C12 C11 115.12(17) no
N1 C12 C13 119.54(18) no
C11 C12 C13 125.18(16) no
C12 C13 C14 120.63(19) no
C12 C13 C18 120.28(18) no
C14 C13 C18 119.09(19) no
C13 C14 C15 120.7(2) no
C14 C15 C16 118.6(2) no
N2 C16 C15 119.1(2) no
N2 C16 C17 118.8(2) no
C15 C16 C17 122.1(2) no
C16 C17 C18 118.9(2) no
C13 C18 C17 120.5(2) no
C11 C19 C20 120.03(16) no
C11 C19 C24 121.02(17) no
C20 C19 C24 118.94(17) no
C19 C20 C21 120.07(18) no
C20 C21 C22 120.5(2) no
C21 C22 C23 119.8(2) no
C22 C23 C24 119.9(2) no
C19 C24 C23 120.73(19) no
C1 C2 H2A 109.00 no
C1 C2 H2B 109.00 no
C3 C2 H2A 109.00 no
C3 C2 H2B 109.00 no
H2A C2 H2B 108.00 no
C2 C3 H3 107.00 no
C4 C3 H3 107.00 no
C25 C3 H3 106.00 no
C4 C5 H5 119.00 no
C6 C5 H5 119.00 no
C5 C6 H6 120.00 no
C7 C6 H6 120.00 no
C6 C7 H7 120.00 no
C8 C7 H7 120.00 no
C7 C8 H8 120.00 no
C9 C8 H8 120.00 no
C1 C11 H11 109.00 no
C12 C11 H11 109.00 no
C19 C11 H11 109.00 no
C13 C14 H14 120.00 no
C15 C14 H14 120.00 no
C14 C15 H15 121.00 no
C16 C15 H15 121.00 no
C16 C17 H17 121.00 no
C18 C17 H17 121.00 no
C13 C18 H18 120.00 no
C17 C18 H18 120.00 no
C19 C20 H20 120.00 no
C21 C20 H20 120.00 no
C20 C21 H21 120.00 no
C22 C21 H21 120.00 no
C21 C22 H22 120.00 no
C23 C22 H22 120.00 no
C22 C23 H23 120.00 no
C24 C23 H23 120.00 no
C19 C24 H24 120.00 no
C23 C24 H24 120.00 no
C3 C25 H25A 109.00 no
C3 C25 H25B 109.00 no
C3 C25 H25C 110.00 no
H25A C25 H25B 109.00 no
H25A C25 H25C 109.00 no
H25B C25 H25C 109.00 no

loop_
_geom_bond_atom_site_label_1
_geom_bond_atom_site_label_2
_geom_bond_distance
_geom_bond_publ_flag
O1 C10 1.208(2) no
O2 N1 1.403(2) no
O2 C1 1.476(2) no
O3 N2 1.207(3) no
O4 N2 1.226(3) no
N1 C12 1.275(2) no
N2 C16 1.464(3) no
C1 C2 1.508(3) no
C1 C10 1.531(3) no
C1 C11 1.539(3) no
C2 C3 1.535(3) no
C3 C4 1.512(3) no
C3 C25 1.505(4) no
C4 C5 1.388(3) no
C4 C9 1.401(3) no
C5 C6 1.380(4) no
C6 C7 1.372(4) no
C7 C8 1.379(4) no
C8 C9 1.391(3) no
C9 C10 1.477(3) no
C11 C12 1.509(3) no
C11 C19 1.515(2) no
C12 C13 1.467(3) no
C13 C14 1.383(3) no
C13 C18 1.393(3) no
C14 C15 1.381(3) no
C15 C16 1.374(3) no
C16 C17 1.370(3) no
C17 C18 1.376(3) no
C19 C20 1.384(3) no
C19 C24 1.387(3) no
C20 C21 1.381(3) no
C21 C22 1.378(3) no
C22 C23 1.373(3) no
C23 C24 1.380(3) no
C2 H2A 0.9900 no
C2 H2B 0.9900 no
C3 H3 1.0000 no
C5 H5 0.9500 no
C6 H6 0.9500 no
C7 H7 0.9500 no
C8 H8 0.9500 no
C11 H11 1.0000 no
C14 H14 0.9500 no
C15 H15 0.9500 no
C17 H17 0.9500 no
C18 H18 0.9500 no
C20 H20 0.9500 no
C21 H21 0.9500 no
C22 H22 0.9500 no
C23 H23 0.9500 no
C24 H24 0.9500 no
C25 H25A 0.9800 no
C25 H25B 0.9800 no
C25 H25C 0.9800 no

loop_
_geom_hbond_atom_site_label_D
_geom_hbond_atom_site_label_H
_geom_hbond_atom_site_label_A
_geom_hbond_site_symmetry_A
_geom_hbond_distance_DH
_geom_hbond_distance_HA
_geom_hbond_distance_DA
_geom_hbond_angle_DHA
_geom_hbond_publ_flag
C2 H2B O4 1_655 0.99 2.50 3.319(3) 140 yes
C20 H20 O1 3_666 0.95 2.58 3.365(2) 140 yes

loop_
_geom_torsion_atom_site_label_1
_geom_torsion_atom_site_label_2
_geom_torsion_atom_site_label_3
_geom_torsion_atom_site_label_4
_geom_torsion
_geom_torsion_publ_flag
C1 O2 N1 C12 -9.41(18) no
N1 O2 C1 C2 142.07(14) no
N1 O2 C1 C10 -100.27(15) no
N1 O2 C1 C11 15.89(17) no
O2 N1 C12 C11 -1.6(2) no
O2 N1 C12 C13 -177.30(15) no
O3 N2 C16 C15 -10.8(3) no
O3 N2 C16 C17 169.9(2) no
O4 N2 C16 C15 168.4(2) no
O4 N2 C16 C17 -10.9(3) no
O2 C1 C2 C3 56.9(2) no
C10 C1 C2 C3 -55.0(2) no
C11 C1 C2 C3 174.42(17) no
O2 C1 C10 O1 97.8(2) no
O2 C1 C10 C9 -80.60(19) no
C2 C1 C10 O1 -147.73(19) no
C2 C1 C10 C9 33.9(2) no
C11 C1 C10 O1 -13.5(3) no
C11 C1 C10 C9 168.10(16) no
O2 C1 C11 C12 -15.17(16) no
O2 C1 C11 C19 105.44(17) no
C2 C1 C11 C12 -134.05(17) no
C2 C1 C11 C19 -13.4(3) no
C10 C1 C11 C12 95.16(17) no
C10 C1 C11 C19 -144.23(17) no
C1 C2 C3 C4 51.4(2) no
C1 C2 C3 C25 180.0(2) no
C2 C3 C4 C5 155.9(2) no
C2 C3 C4 C9 -26.9(3) no
C25 C3 C4 C5 29.1(3) no
C25 C3 C4 C9 -153.6(2) no
C3 C4 C5 C6 176.3(2) no
C9 C4 C5 C6 -1.1(3) no
C3 C4 C9 C8 -175.4(2) no
C3 C4 C9 C10 6.3(3) no
C5 C4 C9 C8 2.0(3) no
C5 C4 C9 C10 -176.32(19) no
C4 C5 C6 C7 -0.3(4) no
C5 C6 C7 C8 0.8(4) no
C6 C7 C8 C9 0.2(4) no
C7 C8 C9 C4 -1.6(3) no
C7 C8 C9 C10 176.8(2) no
C4 C9 C10 O1 172.0(2) no
C4 C9 C10 C1 -9.7(3) no
C8 C9 C10 O1 -6.3(3) no
C8 C9 C10 C1 172.01(18) no
C1 C11 C12 N1 11.1(2) no
C1 C11 C12 C13 -173.53(16) no
C19 C11 C12 N1 -113.37(18) no
C19 C11 C12 C13 62.0(2) no
C1 C11 C19 C20 106.3(2) no
C1 C11 C19 C24 -74.7(2) no
C12 C11 C19 C20 -139.91(19) no
C12 C11 C19 C24 39.1(3) no
N1 C12 C13 C14 -177.13(18) no
N1 C12 C13 C18 3.5(3) no
C11 C12 C13 C14 7.7(3) no
C11 C12 C13 C18 -171.68(18) no
C12 C13 C14 C15 -177.04(18) no
C18 C13 C14 C15 2.3(3) no
C12 C13 C18 C17 177.39(19) no
C14 C13 C18 C17 -2.0(3) no
C13 C14 C15 C16 -0.3(3) no
C14 C15 C16 N2 178.49(19) no
C14 C15 C16 C17 -2.2(3) no
N2 C16 C17 C18 -178.2(2) no
C15 C16 C17 C18 2.6(3) no
C16 C17 C18 C13 -0.4(3) no
C11 C19 C20 C21 179.13(19) no
C24 C19 C20 C21 0.1(3) no
C11 C19 C24 C23 -179.6(2) no
C20 C19 C24 C23 -0.6(3) no
C19 C20 C21 C22 0.3(3) no
C20 C21 C22 C23 -0.3(3) no
C21 C22 C23 C24 -0.3(3) no
C22 C23 C24 C19 0.7(3) no
